data_4313800
loop_
_publ_author_name
'Kwasi Mitchell'
'Fu Qiang Huang'
'Adam D. McFarland'
'Christy L. Haynes'
'Rebecca C. Somers'
'Richard P. Van Duyne'
'James A. Ibers'

_publ_section_title
;
 The CsLnMSe3 Semiconductors (Ln = Rare-Earth Element, Y; M = Zn, Cd, Hg)
;
_journal_name_full 'Inorganic Chemistry'
_journal_page_first 4109
_journal_page_last 4116
_journal_paper_doi 10.1021/ic020733f
_journal_volume 42
_journal_year 2003
_chemical_formula_sum 'Cs Hg Se3 Sm'
_chemical_formula_weight 720.73
_chemical_name_systematic
; 
 ? 
;
_space_group_IT_number 63
_symmetry_cell_setting orthorhombic
_symmetry_space_group_name_Hall '-C 2c 2'
_symmetry_space_group_name_H-M 'C m c m'
_atom_sites_solution_hydrogens geom
_atom_sites_solution_primary direct
_atom_sites_solution_secondary difmap
_audit_creation_method SHELXL-97
_cell_angle_alpha 90.00
_cell_angle_beta 90.00
_cell_angle_gamma 90.00
_cell_formula_units_Z 4
_cell_length_a 4.2944(16)
_cell_length_b 15.878(6)
_cell_length_c 11.143(4)
_cell_measurement_temperature 153(2)
_cell_volume 759.8(5)
_computing_cell_refinement 'SMART version 5.054 (Bruker, 2000)'
_computing_data_collection 'SMART version 5.054 (Bruker, 2000)'
_computing_data_reduction 'SAINT-Plus version 6.22 (Bruker, 2000)'
_computing_molecular_graphics 'SHELXTL-97 (Sheldrick, 1997)'
_computing_publication_material 'SHELXTL-97 (Sheldrick, 1997)'
_computing_structure_refinement 'SHELXL-97 (Sheldrick, 1997)'
_computing_structure_solution 'SHELXS-97 (Sheldrick, 1990)'
_diffrn_ambient_temperature 153(2)
_diffrn_measured_fraction_theta_full 0.945
_diffrn_measured_fraction_theta_max 0.945
_diffrn_measurement_device_type 'Bruker Smart 1000 CCD'
_diffrn_measurement_method \w
_diffrn_radiation_monochromator graphite
_diffrn_radiation_source 'fine-focus sealed tube'
_diffrn_radiation_type MoK\a
_diffrn_radiation_wavelength 0.71073
_diffrn_reflns_av_R_equivalents 0.0360
_diffrn_reflns_av_sigmaI/netI 0.0230
_diffrn_reflns_limit_h_max 5
_diffrn_reflns_limit_h_min -5
_diffrn_reflns_limit_k_max 20
_diffrn_reflns_limit_k_min -19
_diffrn_reflns_limit_l_max 13
_diffrn_reflns_limit_l_min -13
_diffrn_reflns_number 3464
_diffrn_reflns_theta_full 27.55
_diffrn_reflns_theta_max 27.55
_diffrn_reflns_theta_min 3.15
_diffrn_standards_decay_% <2
_diffrn_standards_interval_count none
_diffrn_standards_interval_time none
_diffrn_standards_number none
_exptl_absorpt_coefficient_mu 46.807
_exptl_absorpt_correction_T_max 0.57201
_exptl_absorpt_correction_T_min 0.12773
_exptl_absorpt_correction_type numerical
_exptl_absorpt_process_details 'faces indexed'
_exptl_crystal_colour yellow/orange
_exptl_crystal_density_diffrn 6.301
_exptl_crystal_density_meas ?
_exptl_crystal_density_method 'not measured'
_exptl_crystal_description needle
_exptl_crystal_F_000 1196
_exptl_crystal_size_max 0.204
_exptl_crystal_size_mid 0.020
_exptl_crystal_size_min 0.012
_refine_diff_density_max 1.957
_refine_diff_density_min -1.881
_refine_diff_density_rms 0.468
_refine_ls_extinction_coef 0.00151(13)
_refine_ls_extinction_expression Fc^*^=kFc[1+0.001xFc^2^\l^3^/sin(2\q)]^-1/4^
_refine_ls_extinction_method SHELXL
_refine_ls_goodness_of_fit_ref 1.001
_refine_ls_hydrogen_treatment mixed
_refine_ls_matrix_type full
_refine_ls_number_parameters 24
_refine_ls_number_reflns 500
_refine_ls_number_restraints 0
_refine_ls_restrained_S_all 1.001
_refine_ls_R_factor_all 0.0253
_refine_ls_R_factor_gt 0.0225
_refine_ls_shift/su_max 0.001
_refine_ls_shift/su_mean 0.000
_refine_ls_structure_factor_coef Fsqd
_refine_ls_weighting_details 'calc w=1/[\s^2^(Fo^2^)+(0.0400P)^2^+0.0000P] where P=(Fo^2^+2Fc^2^)/3'
_refine_ls_weighting_scheme calc
_refine_ls_wR_factor_gt 0.0529
_refine_ls_wR_factor_ref 0.0543
_reflns_number_gt 460
_reflns_number_total 500
_reflns_threshold_expression >2sigma(I)
_cod_data_source_file ic020733f_13.cif
_cod_data_source_block CsSmHgSe3
_cod_depositor_comments
;
The following automatic conversions were performed:

'_exptl_crystal_density_meas' value 'not measured' was changed to '?'
- the value is perceived as not measured.

Automatic conversion script
Id: cif_fix_values 3008 2015-01-20 13:52:24Z robertas 
;
_cod_database_code 4313800

loop_
_symmetry_equiv_pos_as_xyz
'x, y, z'
'-x, -y, z+1/2'
'-x, y, -z+1/2'
'x, -y, -z'
'x+1/2, y+1/2, z'
'-x+1/2, -y+1/2, z+1/2'
'-x+1/2, y+1/2, -z+1/2'
'x+1/2, -y+1/2, -z'
'-x, -y, -z'
'x, y, -z-1/2'
'x, -y, z-1/2'
'-x, y, z'
'-x+1/2, -y+1/2, -z'
'x+1/2, y+1/2, -z-1/2'
'x+1/2, -y+1/2, z-1/2'
'-x+1/2, y+1/2, z'

loop_
_atom_site_label
_atom_site_type_symbol
_atom_site_fract_x
_atom_site_fract_y
_atom_site_fract_z
_atom_site_U_iso_or_equiv
_atom_site_adp_type
_atom_site_occupancy
_atom_site_symmetry_multiplicity
_atom_site_calc_flag
_atom_site_refinement_flags
_atom_site_disorder_assembly
_atom_site_disorder_group
Cs1 Cs 0.0000 0.74314(4) 0.2500 0.0257(2) Uani 1 4 d S . .
Sm1 Sm 0.0000 0.0000 0.0000 0.01324(19) Uani 1 4 d S . .
Hg1 Hg 0.0000 0.45454(3) 0.2500 0.01971(18) Uani 1 4 d S . .
Se1 Se 0.0000 0.37724(4) 0.04564(7) 0.0150(2) Uani 1 2 d S . .
Se2 Se 0.0000 0.06078(6) 0.2500 0.0130(2) Uani 1 4 d S . .

loop_
_atom_site_aniso_label
_atom_site_aniso_U_11
_atom_site_aniso_U_22
_atom_site_aniso_U_33
_atom_site_aniso_U_23
_atom_site_aniso_U_13
_atom_site_aniso_U_12
Cs1 0.0220(4) 0.0181(4) 0.0368(5) 0.000 0.000 0.000
Sm1 0.0111(3) 0.0174(3) 0.0113(3) 0.00025(18) 0.000 0.000
Hg1 0.0208(3) 0.0253(3) 0.0131(3) 0.000 0.000 0.000
Se1 0.0154(4) 0.0145(4) 0.0151(4) -0.0011(3) 0.000 0.000
Se2 0.0132(5) 0.0150(5) 0.0107(5) 0.000 0.000 0.000

loop_
_atom_type_symbol
_atom_type_description
_atom_type_scat_dispersion_real
_atom_type_scat_dispersion_imag
_atom_type_scat_source
Se Se -0.0929 2.2259 'International Tables Vol C Tables 4.2.6.8 and 6.1.1.4'
Cs Cs -0.3680 2.1192 'International Tables Vol C Tables 4.2.6.8 and 6.1.1.4'
Sm Sm -0.1638 3.4418 'International Tables Vol C Tables 4.2.6.8 and 6.1.1.4'
Hg Hg -2.3894 9.2266 'International Tables Vol C Tables 4.2.6.8 and 6.1.1.4'

loop_
_geom_angle_atom_site_label_1
_geom_angle_atom_site_label_2
_geom_angle_atom_site_label_3
_geom_angle
_geom_angle_site_symmetry_1
_geom_angle_site_symmetry_3
_geom_angle_publ_flag
Se2 Cs1 Se2 73.12(4) 5_455 5 ?
Se2 Cs1 Se1 142.155(18) 5_455 14_556 ?
Se2 Cs1 Se1 96.54(3) 5 14_556 ?
Se2 Cs1 Se1 96.54(3) 5_455 14_456 ?
Se2 Cs1 Se1 142.155(18) 5 14_456 ?
Se1 Cs1 Se1 69.11(3) 14_556 14_456 ?
Se2 Cs1 Se1 96.54(3) 5_455 5_455 ?
Se2 Cs1 Se1 142.155(18) 5 5_455 ?
Se1 Cs1 Se1 111.54(4) 14_556 5_455 ?
Se1 Cs1 Se1 73.96(3) 14_456 5_455 ?
Se2 Cs1 Se1 142.155(18) 5_455 5 ?
Se2 Cs1 Se1 96.54(3) 5 5 ?
Se1 Cs1 Se1 73.96(3) 14_556 5 ?
Se1 Cs1 Se1 111.54(4) 14_456 5 ?
Se1 Cs1 Se1 69.11(3) 5_455 5 ?
Se2 Cs1 Se1 66.228(18) 5_455 9_565 ?
Se2 Cs1 Se1 66.228(18) 5 9_565 ?
Se1 Cs1 Se1 143.380(15) 14_556 9_565 ?
Se1 Cs1 Se1 143.380(15) 14_456 9_565 ?
Se1 Cs1 Se1 76.23(3) 5_455 9_565 ?
Se1 Cs1 Se1 76.23(3) 5 9_565 ?
Se2 Cs1 Se1 66.228(18) 5_455 2_565 ?
Se2 Cs1 Se1 66.228(18) 5 2_565 ?
Se1 Cs1 Se1 76.23(3) 14_556 2_565 ?
Se1 Cs1 Se1 76.23(3) 14_456 2_565 ?
Se1 Cs1 Se1 143.380(15) 5_455 2_565 ?
Se1 Cs1 Se1 143.380(15) 5 2_565 ?
Se1 Cs1 Se1 119.76(4) 9_565 2_565 ?
Se2 Cs1 Hg1 176.047(17) 5_455 5 ?
Se2 Cs1 Hg1 110.83(3) 5 5 ?
Se1 Cs1 Hg1 38.786(16) 14_556 5 ?
Se1 Cs1 Hg1 80.32(3) 14_456 5 ?
Se1 Cs1 Hg1 80.32(3) 5_455 5 ?
Se1 Cs1 Hg1 38.786(16) 5 5 ?
Se1 Cs1 Hg1 115.008(16) 9_565 5 ?
Se1 Cs1 Hg1 115.008(16) 2_565 5 ?
Se2 Cs1 Hg1 110.83(3) 5_455 5_455 ?
Se2 Cs1 Hg1 176.047(17) 5 5_455 ?
Se1 Cs1 Hg1 80.32(3) 14_556 5_455 ?
Se1 Cs1 Hg1 38.786(16) 14_456 5_455 ?
Se1 Cs1 Hg1 38.786(16) 5_455 5_455 ?
Se1 Cs1 Hg1 80.32(3) 5 5_455 ?
Se1 Cs1 Hg1 115.008(16) 9_565 5_455 ?
Se1 Cs1 Hg1 115.008(16) 2_565 5_455 ?
Hg1 Cs1 Hg1 65.21(3) 5 5_455 ?
Se2 Cs1 Cs1 53.439(19) 5_455 1_455 ?
Se2 Cs1 Cs1 126.561(19) 5 1_455 ?
Se1 Cs1 Cs1 124.556(14) 14_556 1_455 ?
Se1 Cs1 Cs1 55.444(14) 14_456 1_455 ?
Se1 Cs1 Cs1 55.444(14) 5_455 1_455 ?
Se1 Cs1 Cs1 124.556(14) 5 1_455 ?
Se1 Cs1 Cs1 90.0 9_565 1_455 ?
Se1 Cs1 Cs1 90.0 2_565 1_455 ?
Hg1 Cs1 Cs1 122.607(15) 5 1_455 ?
Hg1 Cs1 Cs1 57.393(15) 5_455 1_455 ?
Se2 Cs1 Cs1 126.561(19) 5_455 1_655 ?
Se2 Cs1 Cs1 53.439(19) 5 1_655 ?
Se1 Cs1 Cs1 55.444(14) 14_556 1_655 ?
Se1 Cs1 Cs1 124.556(14) 14_456 1_655 ?
Se1 Cs1 Cs1 124.556(14) 5_455 1_655 ?
Se1 Cs1 Cs1 55.444(14) 5 1_655 ?
Se1 Cs1 Cs1 90.0 9_565 1_655 ?
Se1 Cs1 Cs1 90.0 2_565 1_655 ?
Hg1 Cs1 Cs1 57.393(15) 5 1_655 ?
Hg1 Cs1 Cs1 122.607(15) 5_455 1_655 ?
Cs1 Cs1 Cs1 180.00(4) 1_455 1_655 ?
Se1 Sm1 Se1 180.00(3) 13 5_445 ?
Se1 Sm1 Se1 93.66(3) 13 13_455 ?
Se1 Sm1 Se1 86.34(3) 5_445 13_455 ?
Se1 Sm1 Se1 86.34(3) 13 5_545 ?
Se1 Sm1 Se1 93.66(3) 5_445 5_545 ?
Se1 Sm1 Se1 180.00(3) 13_455 5_545 ?
Se1 Sm1 Se2 93.07(2) 13 9 ?
Se1 Sm1 Se2 86.93(2) 5_445 9 ?
Se1 Sm1 Se2 93.07(2) 13_455 9 ?
Se1 Sm1 Se2 86.93(2) 5_545 9 ?
Se1 Sm1 Se2 86.93(2) 13 . ?
Se1 Sm1 Se2 93.07(2) 5_445 . ?
Se1 Sm1 Se2 86.93(2) 13_455 . ?
Se1 Sm1 Se2 93.07(2) 5_545 . ?
Se2 Sm1 Se2 180.0 9 . ?
Se1 Sm1 Hg1 80.27(2) 13 5_545 ?
Se1 Sm1 Hg1 99.73(2) 5_445 5_545 ?
Se1 Sm1 Hg1 134.688(17) 13_455 5_545 ?
Se1 Sm1 Hg1 45.312(17) 5_545 5_545 ?
Se2 Sm1 Hg1 131.86(2) 9 5_545 ?
Se2 Sm1 Hg1 48.14(2) . 5_545 ?
Se1 Sm1 Hg1 99.73(2) 13 13_455 ?
Se1 Sm1 Hg1 80.27(2) 5_445 13_455 ?
Se1 Sm1 Hg1 45.312(17) 13_455 13_455 ?
Se1 Sm1 Hg1 134.688(17) 5_545 13_455 ?
Se2 Sm1 Hg1 48.14(2) 9 13_455 ?
Se2 Sm1 Hg1 131.86(2) . 13_455 ?
Hg1 Sm1 Hg1 180.000(13) 5_545 13_455 ?
Se1 Sm1 Hg1 45.312(17) 13 13 ?
Se1 Sm1 Hg1 134.688(17) 5_445 13 ?
Se1 Sm1 Hg1 99.73(2) 13_455 13 ?
Se1 Sm1 Hg1 80.27(2) 5_545 13 ?
Se2 Sm1 Hg1 48.14(2) 9 13 ?
Se2 Sm1 Hg1 131.86(2) . 13 ?
Hg1 Sm1 Hg1 106.54(3) 5_545 13 ?
Hg1 Sm1 Hg1 73.46(3) 13_455 13 ?
Se1 Sm1 Hg1 134.688(17) 13 5_445 ?
Se1 Sm1 Hg1 45.312(17) 5_445 5_445 ?
Se1 Sm1 Hg1 80.27(2) 13_455 5_445 ?
Se1 Sm1 Hg1 99.73(2) 5_545 5_445 ?
Se2 Sm1 Hg1 131.86(2) 9 5_445 ?
Se2 Sm1 Hg1 48.14(2) . 5_445 ?
Hg1 Sm1 Hg1 73.46(3) 5_545 5_445 ?
Hg1 Sm1 Hg1 106.54(3) 13_455 5_445 ?
Hg1 Sm1 Hg1 180.000(13) 13 5_445 ?
Se1 Sm1 Cs1 49.903(18) 13 9_565 ?
Se1 Sm1 Cs1 130.097(18) 5_445 9_565 ?
Se1 Sm1 Cs1 49.903(18) 13_455 9_565 ?
Se1 Sm1 Cs1 130.097(18) 5_545 9_565 ?
Se2 Sm1 Cs1 74.77(3) 9 9_565 ?
Se2 Sm1 Cs1 105.23(3) . 9_565 ?
Hg1 Sm1 Cs1 127.130(12) 5_545 9_565 ?
Hg1 Sm1 Cs1 52.870(13) 13_455 9_565 ?
Hg1 Sm1 Cs1 52.870(13) 13 9_565 ?
Hg1 Sm1 Cs1 127.130(13) 5_445 9_565 ?
Se1 Sm1 Cs1 130.097(18) 13 1_545 ?
Se1 Sm1 Cs1 49.903(18) 5_445 1_545 ?
Se1 Sm1 Cs1 130.097(18) 13_455 1_545 ?
Se1 Sm1 Cs1 49.903(18) 5_545 1_545 ?
Se2 Sm1 Cs1 105.23(3) 9 1_545 ?
Se2 Sm1 Cs1 74.77(3) . 1_545 ?
Hg1 Sm1 Cs1 52.870(13) 5_545 1_545 ?
Hg1 Sm1 Cs1 127.130(12) 13_455 1_545 ?
Hg1 Sm1 Cs1 127.130(13) 13 1_545 ?
Hg1 Sm1 Cs1 52.870(13) 5_445 1_545 ?
Cs1 Sm1 Cs1 180.000(9) 9_565 1_545 ?
Se1 Hg1 Se1 123.36(4) . 10_556 ?
Se1 Hg1 Se2 107.042(16) . 5 ?
Se1 Hg1 Se2 107.042(16) 10_556 5 ?
Se1 Hg1 Se2 107.042(16) . 5_455 ?
Se1 Hg1 Se2 107.042(16) 10_556 5_455 ?
Se2 Hg1 Se2 103.69(5) 5 5_455 ?
Se1 Hg1 Sm1 141.112(15) . 6 ?
Se1 Hg1 Sm1 54.01(2) 10_556 6 ?
Se2 Hg1 Sm1 53.527(14) 5 6 ?
Se2 Hg1 Sm1 110.25(2) 5_455 6 ?
Se1 Hg1 Sm1 54.01(2) . 5_455 ?
Se1 Hg1 Sm1 141.112(15) 10_556 5_455 ?
Se2 Hg1 Sm1 110.25(2) 5 5_455 ?
Se2 Hg1 Sm1 53.527(14) 5_455 5_455 ?
Sm1 Hg1 Sm1 156.805(16) 6 5_455 ?
Se1 Hg1 Sm1 141.112(15) . 6_455 ?
Se1 Hg1 Sm1 54.01(2) 10_556 6_455 ?
Se2 Hg1 Sm1 110.25(2) 5 6_455 ?
Se2 Hg1 Sm1 53.527(14) 5_455 6_455 ?
Sm1 Hg1 Sm1 73.46(3) 6 6_455 ?
Sm1 Hg1 Sm1 101.77(3) 5_455 6_455 ?
Se1 Hg1 Sm1 54.01(2) . 5 ?
Se1 Hg1 Sm1 141.112(15) 10_556 5 ?
Se2 Hg1 Sm1 53.527(14) 5 5 ?
Se2 Hg1 Sm1 110.25(2) 5_455 5 ?
Sm1 Hg1 Sm1 101.77(3) 6 5 ?
Sm1 Hg1 Sm1 73.46(3) 5_455 5 ?
Sm1 Hg1 Sm1 156.805(16) 6_455 5 ?
Se1 Hg1 Cs1 66.445(19) . 5_445 ?
Se1 Hg1 Cs1 66.445(19) 10_556 5_445 ?
Se2 Hg1 Cs1 160.762(19) 5 5_445 ?
Se2 Hg1 Cs1 95.55(3) 5_455 5_445 ?
Sm1 Hg1 Cs1 119.446(13) 6 5_445 ?
Sm1 Hg1 Cs1 81.205(16) 5_455 5_445 ?
Sm1 Hg1 Cs1 81.205(16) 6_455 5_445 ?
Sm1 Hg1 Cs1 119.446(13) 5 5_445 ?
Se1 Hg1 Cs1 66.445(19) . 5_545 ?
Se1 Hg1 Cs1 66.445(19) 10_556 5_545 ?
Se2 Hg1 Cs1 95.55(3) 5 5_545 ?
Se2 Hg1 Cs1 160.762(19) 5_455 5_545 ?
Sm1 Hg1 Cs1 81.205(16) 6 5_545 ?
Sm1 Hg1 Cs1 119.446(13) 5_455 5_545 ?
Sm1 Hg1 Cs1 119.446(13) 6_455 5_545 ?
Sm1 Hg1 Cs1 81.205(16) 5 5_545 ?
Cs1 Hg1 Cs1 65.21(3) 5_445 5_545 ?
Se1 Hg1 Cs1 118.32(2) . . ?
Se1 Hg1 Cs1 118.32(2) 10_556 . ?
Se2 Hg1 Cs1 51.85(2) 5 . ?
Se2 Hg1 Cs1 51.85(2) 5_455 . ?
Sm1 Hg1 Cs1 78.402(8) 6 . ?
Sm1 Hg1 Cs1 78.402(8) 5_455 . ?
Sm1 Hg1 Cs1 78.402(8) 6_455 . ?
Sm1 Hg1 Cs1 78.402(8) 5 . ?
Cs1 Hg1 Cs1 147.393(15) 5_445 . ?
Cs1 Hg1 Cs1 147.393(15) 5_545 . ?
Hg1 Se1 Sm1 80.68(2) . 5 ?
Hg1 Se1 Sm1 80.68(2) . 5_455 ?
Sm1 Se1 Sm1 93.66(3) 5 5_455 ?
Hg1 Se1 Cs1 74.77(3) . 5_545 ?
Sm1 Se1 Cs1 93.59(3) 5 5_545 ?
Sm1 Se1 Cs1 152.87(2) 5_455 5_545 ?
Hg1 Se1 Cs1 74.77(3) . 5_445 ?
Sm1 Se1 Cs1 152.87(2) 5 5_445 ?
Sm1 Se1 Cs1 93.59(3) 5_455 5_445 ?
Cs1 Se1 Cs1 69.11(3) 5_545 5_445 ?
Hg1 Se1 Cs1 178.20(3) . 9_565 ?
Sm1 Se1 Cs1 100.53(2) 5 9_565 ?
Sm1 Se1 Cs1 100.53(2) 5_455 9_565 ?
Cs1 Se1 Cs1 103.77(3) 5_545 9_565 ?
Cs1 Se1 Cs1 103.77(3) 5_445 9_565 ?
Hg1 Se2 Hg1 103.69(5) 5_445 5_545 ?
Hg1 Se2 Sm1 78.333(18) 5_445 . ?
Hg1 Se2 Sm1 78.333(18) 5_545 . ?
Hg1 Se2 Sm1 78.333(18) 5_445 2 ?
Hg1 Se2 Sm1 78.333(18) 5_545 2 ?
Sm1 Se2 Sm1 141.79(4) . 2 ?
Hg1 Se2 Cs1 164.71(3) 5_445 5_545 ?
Hg1 Se2 Cs1 91.59(3) 5_545 5_545 ?
Sm1 Se2 Cs1 105.244(16) . 5_545 ?
Sm1 Se2 Cs1 105.244(15) 2 5_545 ?
Hg1 Se2 Cs1 91.59(3) 5_445 5_445 ?
Hg1 Se2 Cs1 164.71(3) 5_545 5_445 ?
Sm1 Se2 Cs1 105.244(16) . 5_445 ?
Sm1 Se2 Cs1 105.244(16) 2 5_445 ?
Cs1 Se2 Cs1 73.12(4) 5_545 5_445 ?

loop_
_geom_bond_atom_site_label_1
_geom_bond_atom_site_label_2
_geom_bond_distance
_geom_bond_site_symmetry_2
_geom_bond_publ_flag
Cs1 Se2 3.6047(14) 5_455 ?
Cs1 Se2 3.6047(14) 5 ?
Cs1 Se1 3.7855(11) 14_556 ?
Cs1 Se1 3.7855(11) 14_456 ?
Cs1 Se1 3.7855(11) 5_455 ?
Cs1 Se1 3.7855(11) 5 ?
Cs1 Se1 3.8087(14) 9_565 ?
Cs1 Se1 3.8087(14) 2_565 ?
Cs1 Hg1 3.9846(13) 5 ?
Cs1 Hg1 3.9846(13) 5_455 ?
Cs1 Cs1 4.2944(16) 1_455 ?
Cs1 Cs1 4.2944(16) 1_655 ?
Sm1 Se1 2.9441(9) 13 ?
Sm1 Se1 2.9441(9) 5_445 ?
Sm1 Se1 2.9441(9) 13_455 ?
Sm1 Se1 2.9441(9) 5_545 ?
Sm1 Se2 2.9482(10) 9 ?
Sm1 Se2 2.9482(10) . ?
Sm1 Hg1 3.5906(9) 5_545 ?
Sm1 Hg1 3.5906(9) 13_455 ?
Sm1 Hg1 3.5906(9) 13 ?
Sm1 Hg1 3.5906(9) 5_445 ?
Sm1 Cs1 4.9390(15) 9_565 ?
Sm1 Cs1 4.9390(15) 1_545 ?
Hg1 Se1 2.5869(10) . ?
Hg1 Se1 2.5869(10) 10_556 ?
Hg1 Se2 2.7306(10) 5 ?
Hg1 Se2 2.7306(10) 5_455 ?
Hg1 Sm1 3.5906(9) 6 ?
Hg1 Sm1 3.5906(9) 5_455 ?
Hg1 Sm1 3.5906(9) 6_455 ?
Hg1 Sm1 3.5906(9) 5 ?
Hg1 Cs1 3.9846(13) 5_445 ?
Hg1 Cs1 3.9846(13) 5_545 ?
Se1 Sm1 2.9441(9) 5 ?
Se1 Sm1 2.9441(9) 5_455 ?
Se1 Cs1 3.7855(11) 5_545 ?
Se1 Cs1 3.7855(11) 5_445 ?
Se1 Cs1 3.8087(14) 9_565 ?
Se2 Hg1 2.7306(10) 5_445 ?
Se2 Hg1 2.7306(10) 5_545 ?
Se2 Sm1 2.9482(10) 2 ?
Se2 Cs1 3.6047(14) 5_545 ?
Se2 Cs1 3.6047(14) 5_445 ?
